data_7249560
loop_
_publ_author_name
'Singh, Puspendra'
'Khan, Mariya'
'Duthie, Andrew'
'Butcher, Ray J.'

_publ_section_title
;
 Synthesis and characterization of carbonyl functionalized
 organotellurium(iv) derivatives
;
_journal_issue 48
_journal_name_full 'RSC Advances'
_journal_page_first 35650
_journal_page_last 35656
_journal_paper_doi 10.1039/D4RA06023G
_journal_volume 14
_journal_year 2024
_chemical_formula_sum 'C19 H20 Cl2 O2 Te'
_chemical_formula_weight 478.85
_space_group_crystal_system monoclinic
_space_group_IT_number 14
_space_group_name_Hall '-P 2yn'
_space_group_name_H-M_alt 'P 1 21/n 1'
_atom_sites_solution_hydrogens mixed
_audit_creation_method SHELXL-2013
_audit_update_record
;
2024-08-18 deposited with the CCDC.	2024-10-29 downloaded from the CCDC.
;
_cell_angle_alpha 90
_cell_angle_beta 97.679(4)
_cell_angle_gamma 90
_cell_formula_units_Z 4
_cell_length_a 8.7845(4)
_cell_length_b 19.5434(8)
_cell_length_c 11.0751(5)
_cell_measurement_reflns_used 8769
_cell_measurement_temperature 123(2)
_cell_measurement_theta_max 40.7632
_cell_measurement_theta_min 3.1207
_cell_volume 1884.31(14)
_computing_cell_refinement
;
'Fri Oct 04 17:47:03 2013'
;
_computing_data_collection
;
'Fri Oct 04 17:47:03 2013'
;
_computing_data_reduction
;
'Fri Oct 04 17:47:03 2013'
;
_computing_structure_refinement 'SHELXL-2013 (Sheldrick, 2013)'
_diffrn_ambient_temperature 123(2)
_diffrn_detector_area_resol_mean 10.5081
_diffrn_measured_fraction_theta_full 0.998
_diffrn_measured_fraction_theta_max 0.974
_diffrn_measurement_device_type 'Xcalibur, Ruby, Gemini'
_diffrn_measurement_method '\w scans'
_diffrn_radiation_type MoK\a
_diffrn_radiation_wavelength 0.71073
_diffrn_reflns_av_R_equivalents 0.0256
_diffrn_reflns_av_unetI/netI 0.0421
_diffrn_reflns_Laue_measured_fraction_full 0.998
_diffrn_reflns_Laue_measured_fraction_max 0.974
_diffrn_reflns_limit_h_max 16
_diffrn_reflns_limit_h_min -15
_diffrn_reflns_limit_k_max 27
_diffrn_reflns_limit_k_min -35
_diffrn_reflns_limit_l_max 19
_diffrn_reflns_limit_l_min -20
_diffrn_reflns_number 24302
_diffrn_reflns_point_group_measured_fraction_full 0.998
_diffrn_reflns_point_group_measured_fraction_max 0.974
_diffrn_reflns_theta_full 25.500
_diffrn_reflns_theta_max 40.857
_diffrn_reflns_theta_min 3.134
_exptl_absorpt_coefficient_mu 1.871
_exptl_absorpt_correction_T_max 0.593
_exptl_absorpt_correction_T_min 0.434
_exptl_absorpt_correction_type analytical
_exptl_absorpt_process_details
;
'Fri Oct 04 17:47:03 2013'
;
_exptl_crystal_density_diffrn 1.688
_exptl_crystal_F_000 944
_exptl_crystal_size_max 0.7670
_exptl_crystal_size_mid 0.5485
_exptl_crystal_size_min 0.3491
_refine_diff_density_max 0.687
_refine_diff_density_min -1.097
_refine_diff_density_rms 0.122
_refine_ls_extinction_method none
_refine_ls_goodness_of_fit_ref 1.088
_refine_ls_hydrogen_treatment mixed
_refine_ls_matrix_type full
_refine_ls_number_parameters 224
_refine_ls_number_reflns 11990
_refine_ls_number_restraints 0
_refine_ls_restrained_S_all 1.088
_refine_ls_R_factor_all 0.0515
_refine_ls_R_factor_gt 0.0345
_refine_ls_shift/su_max 0.002
_refine_ls_shift/su_mean 0.000
_refine_ls_structure_factor_coef Fsqd
_refine_ls_weighting_details 'w=1/[\s^2^(Fo^2^)+(0.0224P)^2^+0.3160P] where P=(Fo^2^+2Fc^2^)/3'
_refine_ls_weighting_scheme calc
_refine_ls_wR_factor_gt 0.0652
_refine_ls_wR_factor_ref 0.0707
_reflns_Friedel_coverage 0.000
_reflns_number_gt 9540
_reflns_number_total 11990
_reflns_threshold_expression 'I > 2\s(I)'
_cod_data_source_file d4ra06023g2.cif
_cod_data_source_block shelx
_cod_original_sg_symbol_H-M 'P 21/n'
_cod_database_code 7249560
_shelx_space_group_comment
;
The symmetry employed for this shelxl refinement is uniquely defined
by the following loop, which should always be used as a source of
symmetry information in preference to the above space-group names.
They are only intended as comments.
;
_shelxl_version_number 2013-4

loop_
_space_group_symop_operation_xyz
'x, y, z'
'-x+1/2, y+1/2, -z+1/2'
'-x, -y, -z'
'x-1/2, -y-1/2, z-1/2'

loop_
_atom_site_label
_atom_site_type_symbol
_atom_site_fract_x
_atom_site_fract_y
_atom_site_fract_z
_atom_site_U_iso_or_equiv
_atom_site_adp_type
_atom_site_occupancy
_atom_site_site_symmetry_order
_atom_site_calc_flag
_atom_site_refinement_flags_posn
_atom_site_refinement_flags_adp
_atom_site_refinement_flags_occupancy
_atom_site_disorder_assembly
_atom_site_disorder_group
Te Te 0.61172(2) 0.69226(2) 0.54591(2) 0.01408(2) Uani 1 1 d . . . . .
Cl2 Cl 0.61435(5) 0.69954(2) 0.32101(4) 0.02462(7) Uani 1 1 d . . . . .
Cl1 Cl 0.58596(5) 0.69462(2) 0.76983(4) 0.02743(8) Uani 1 1 d . . . . .
O1 O 0.44997(12) 0.56948(6) 0.47404(11) 0.0224(2) Uani 1 1 d . . . . .
O2 O 0.26492(13) 0.47579(6) 0.38995(12) 0.0232(2) Uani 1 1 d . . . . .
H2O H 0.340(3) 0.4932(13) 0.413(2) 0.046(7) Uiso 1 1 d . . . . .
C1 C 0.65980(16) 0.79879(7) 0.55771(13) 0.0150(2) Uani 1 1 d . . . . .
C2 C 0.55299(16) 0.85046(7) 0.57403(13) 0.0162(2) Uani 1 1 d . . . . .
C3 C 0.60607(17) 0.91790(8) 0.58021(14) 0.0198(3) Uani 1 1 d . . . . .
H3A H 0.5352 0.9537 0.5890 0.024 Uiso 1 1 calc R U . . .
C4 C 0.75907(18) 0.93477(8) 0.57402(14) 0.0206(3) Uani 1 1 d . . . . .
C5 C 0.86220(17) 0.88188(8) 0.56139(14) 0.0200(3) Uani 1 1 d . . . . .
H5A H 0.9672 0.8927 0.5589 0.024 Uiso 1 1 calc R U . . .
C6 C 0.81592(16) 0.81367(7) 0.55226(13) 0.0165(2) Uani 1 1 d . . . . .
C7 C 0.38665(17) 0.83769(8) 0.58797(16) 0.0229(3) Uani 1 1 d . . . . .
H7A H 0.3430 0.8788 0.6205 0.034 Uiso 1 1 calc R U . . .
H7B H 0.3798 0.7994 0.6441 0.034 Uiso 1 1 calc R U . . .
H7C H 0.3292 0.8266 0.5084 0.034 Uiso 1 1 calc R U . . .
C8 C 0.8111(2) 1.00838(9) 0.58077(19) 0.0309(4) Uani 1 1 d . . . . .
H8A H 0.9086 1.0120 0.6349 0.046 Uiso 1 1 calc R U . . .
H8B H 0.7333 1.0366 0.6127 0.046 Uiso 1 1 calc R U . . .
H8C H 0.8251 1.0244 0.4991 0.046 Uiso 1 1 calc R U . . .
C9 C 0.93411(16) 0.75899(8) 0.53710(15) 0.0217(3) Uani 1 1 d . . . . .
H9A H 1.0349 0.7804 0.5364 0.033 Uiso 1 1 calc R U . . .
H9B H 0.9047 0.7347 0.4601 0.033 Uiso 1 1 calc R U . . .
H9C H 0.9392 0.7265 0.6050 0.033 Uiso 1 1 calc R U . . .
C10 C 0.36683(16) 0.68327(7) 0.50248(15) 0.0179(3) Uani 1 1 d . . . . .
H10A H 0.3156 0.6931 0.5749 0.021 Uiso 1 1 calc R U . . .
H10B H 0.3275 0.7155 0.4367 0.021 Uiso 1 1 calc R U . . .
C11 C 0.33839(15) 0.61003(7) 0.46135(13) 0.0163(2) Uani 1 1 d . . . . .
C12 C 0.18602(15) 0.58993(7) 0.41344(14) 0.0173(2) Uani 1 1 d . . . . .
H12A H 0.1060 0.6230 0.4041 0.021 Uiso 1 1 calc R U . . .
C13 C 0.15434(15) 0.52306(7) 0.38071(13) 0.0158(2) Uani 1 1 d . . . . .
C14 C 0.00124(15) 0.49565(7) 0.33441(13) 0.0156(2) Uani 1 1 d . . . . .
C15 C -0.01152(17) 0.42893(8) 0.28753(14) 0.0194(3) Uani 1 1 d . . . . .
H15A H 0.0782 0.4021 0.2849 0.023 Uiso 1 1 calc R U . . .
C16 C -0.15534(18) 0.40183(8) 0.24485(15) 0.0224(3) Uani 1 1 d . . . . .
H16A H -0.1635 0.3565 0.2136 0.027 Uiso 1 1 calc R U . . .
C17 C -0.28692(17) 0.44093(8) 0.24783(15) 0.0222(3) Uani 1 1 d . . . . .
H17A H -0.3848 0.4223 0.2186 0.027 Uiso 1 1 calc R U . . .
C18 C -0.27568(17) 0.50739(9) 0.29356(15) 0.0221(3) Uani 1 1 d . . . . .
H18A H -0.3658 0.5341 0.2953 0.027 Uiso 1 1 calc R U . . .
C19 C -0.13216(16) 0.53480(8) 0.33686(14) 0.0183(3) Uani 1 1 d . . . . .
H19A H -0.1247 0.5801 0.3681 0.022 Uiso 1 1 calc R U . . .

loop_
_atom_site_aniso_label
_atom_site_aniso_U_11
_atom_site_aniso_U_22
_atom_site_aniso_U_33
_atom_site_aniso_U_23
_atom_site_aniso_U_13
_atom_site_aniso_U_12
Te 0.01388(4) 0.01184(4) 0.01618(4) 0.00003(3) 0.00078(3) -0.00173(3)
Cl2 0.03145(18) 0.02556(19) 0.01699(15) -0.00377(13) 0.00375(13) -0.00389(14)
Cl1 0.0359(2) 0.0295(2) 0.01690(15) 0.00280(14) 0.00332(14) -0.01083(16)
O1 0.0151(4) 0.0143(5) 0.0366(6) -0.0027(4) -0.0013(4) 0.0010(4)
O2 0.0156(4) 0.0146(5) 0.0378(7) -0.0060(4) -0.0028(4) 0.0007(4)
C1 0.0162(5) 0.0130(6) 0.0157(5) 0.0001(4) 0.0018(4) -0.0030(4)
C2 0.0193(6) 0.0137(5) 0.0161(5) -0.0026(4) 0.0039(4) -0.0022(4)
C3 0.0236(6) 0.0147(6) 0.0209(6) -0.0027(5) 0.0023(5) -0.0022(5)
C4 0.0268(7) 0.0161(6) 0.0181(6) 0.0005(5) 0.0008(5) -0.0069(5)
C5 0.0198(6) 0.0191(6) 0.0207(6) 0.0018(5) 0.0011(5) -0.0070(5)
C6 0.0165(5) 0.0174(6) 0.0153(5) 0.0012(5) 0.0011(4) -0.0028(4)
C7 0.0196(6) 0.0169(6) 0.0336(8) -0.0056(6) 0.0084(6) -0.0006(5)
C8 0.0358(9) 0.0180(7) 0.0387(10) -0.0012(7) 0.0047(7) -0.0103(6)
C9 0.0159(6) 0.0230(7) 0.0264(7) 0.0006(6) 0.0029(5) -0.0021(5)
C10 0.0146(5) 0.0143(6) 0.0241(7) -0.0030(5) 0.0001(5) -0.0019(4)
C11 0.0152(5) 0.0135(6) 0.0198(6) -0.0004(5) 0.0010(4) -0.0016(4)
C12 0.0147(5) 0.0128(5) 0.0234(6) -0.0015(5) -0.0007(5) -0.0001(4)
C13 0.0160(5) 0.0135(5) 0.0175(6) 0.0001(4) 0.0009(4) 0.0000(4)
C14 0.0166(5) 0.0138(5) 0.0157(5) -0.0004(4) -0.0001(4) -0.0023(4)
C15 0.0204(6) 0.0157(6) 0.0211(6) -0.0014(5) -0.0005(5) -0.0009(5)
C16 0.0244(7) 0.0180(6) 0.0231(7) -0.0029(5) -0.0026(6) -0.0055(5)
C17 0.0188(6) 0.0230(7) 0.0232(7) 0.0020(6) -0.0031(5) -0.0061(5)
C18 0.0160(6) 0.0244(7) 0.0250(7) 0.0013(6) -0.0002(5) -0.0012(5)
C19 0.0161(5) 0.0165(6) 0.0217(6) -0.0010(5) 0.0002(5) -0.0015(5)

loop_
_atom_type_symbol
_atom_type_description
_atom_type_scat_dispersion_real
_atom_type_scat_dispersion_imag
_atom_type_scat_source
C C 0.0033 0.0016 'International Tables Vol C Tables 4.2.6.8 and 6.1.1.4'
H H 0.0000 0.0000 'International Tables Vol C Tables 4.2.6.8 and 6.1.1.4'
O O 0.0106 0.0060 'International Tables Vol C Tables 4.2.6.8 and 6.1.1.4'
Cl Cl 0.1484 0.1585 'International Tables Vol C Tables 4.2.6.8 and 6.1.1.4'
Te Te -0.5308 1.6751 'International Tables Vol C Tables 4.2.6.8 and 6.1.1.4'

loop_
_geom_angle_atom_site_label_1
_geom_angle_atom_site_label_2
_geom_angle_atom_site_label_3
_geom_angle
_geom_angle_site_symmetry_1
_geom_angle_site_symmetry_3
_geom_angle_publ_flag
C1 Te C10 106.19(5) . . ?
C1 Te Cl2 88.70(4) . . ?
C10 Te Cl2 85.63(5) . . ?
C1 Te Cl1 87.98(4) . . ?
C10 Te Cl1 90.17(5) . . ?
Cl2 Te Cl1 173.714(15) . . ?
C13 O2 H2O 107.9(19) . . ?
C2 C1 C6 121.76(12) . . ?
C2 C1 Te 125.51(10) . . ?
C6 C1 Te 112.69(10) . . ?
C3 C2 C1 117.37(13) . . ?
C3 C2 C7 118.18(13) . . ?
C1 C2 C7 124.44(13) . . ?
C4 C3 C2 122.58(14) . . ?
C4 C3 H3A 118.7 . . ?
C2 C3 H3A 118.7 . . ?
C5 C4 C3 118.24(14) . . ?
C5 C4 C8 121.05(15) . . ?
C3 C4 C8 120.71(15) . . ?
C6 C5 C4 121.98(14) . . ?
C6 C5 H5A 119.0 . . ?
C4 C5 H5A 119.0 . . ?
C5 C6 C1 118.03(13) . . ?
C5 C6 C9 119.03(13) . . ?
C1 C6 C9 122.94(13) . . ?
C2 C7 H7A 109.5 . . ?
C2 C7 H7B 109.5 . . ?
H7A C7 H7B 109.5 . . ?
C2 C7 H7C 109.5 . . ?
H7A C7 H7C 109.5 . . ?
H7B C7 H7C 109.5 . . ?
C4 C8 H8A 109.5 . . ?
C4 C8 H8B 109.5 . . ?
H8A C8 H8B 109.5 . . ?
C4 C8 H8C 109.5 . . ?
H8A C8 H8C 109.5 . . ?
H8B C8 H8C 109.5 . . ?
C6 C9 H9A 109.5 . . ?
C6 C9 H9B 109.5 . . ?
H9A C9 H9B 109.5 . . ?
C6 C9 H9C 109.5 . . ?
H9A C9 H9C 109.5 . . ?
H9B C9 H9C 109.5 . . ?
C11 C10 Te 105.37(9) . . ?
C11 C10 H10A 110.7 . . ?
Te C10 H10A 110.7 . . ?
C11 C10 H10B 110.7 . . ?
Te C10 H10B 110.7 . . ?
H10A C10 H10B 108.8 . . ?
O1 C11 C12 123.23(13) . . ?
O1 C11 C10 117.98(12) . . ?
C12 C11 C10 118.77(12) . . ?
C13 C12 C11 120.42(13) . . ?
C13 C12 H12A 119.8 . . ?
C11 C12 H12A 119.8 . . ?
O2 C13 C12 121.22(12) . . ?
O2 C13 C14 113.32(12) . . ?
C12 C13 C14 125.46(12) . . ?
C15 C14 C19 119.25(12) . . ?
C15 C14 C13 119.38(13) . . ?
C19 C14 C13 121.38(12) . . ?
C16 C15 C14 120.20(14) . . ?
C16 C15 H15A 119.9 . . ?
C14 C15 H15A 119.9 . . ?
C17 C16 C15 120.16(14) . . ?
C17 C16 H16A 119.9 . . ?
C15 C16 H16A 119.9 . . ?
C16 C17 C18 120.17(13) . . ?
C16 C17 H17A 119.9 . . ?
C18 C17 H17A 119.9 . . ?
C17 C18 C19 120.01(15) . . ?
C17 C18 H18A 120.0 . . ?
C19 C18 H18A 120.0 . . ?
C18 C19 C14 120.20(14) . . ?
C18 C19 H19A 119.9 . . ?
C14 C19 H19A 119.9 . . ?

loop_
_geom_bond_atom_site_label_1
_geom_bond_atom_site_label_2
_geom_bond_distance
_geom_bond_site_symmetry_2
_geom_bond_publ_flag
Te C1 2.1248(13) . ?
Te C10 2.1479(13) . ?
Te Cl2 2.4980(4) . ?
Te Cl1 2.5206(4) . ?
O1 C11 1.2537(17) . ?
O2 C13 1.3345(17) . ?
O2 H2O 0.75(2) . ?
C1 C2 1.406(2) . ?
C1 C6 1.4111(19) . ?
C2 C3 1.397(2) . ?
C2 C7 1.510(2) . ?
C3 C4 1.394(2) . ?
C3 H3A 0.9500 . ?
C4 C5 1.394(2) . ?
C4 C8 1.508(2) . ?
C5 C6 1.393(2) . ?
C5 H5A 0.9500 . ?
C6 C9 1.515(2) . ?
C7 H7A 0.9800 . ?
C7 H7B 0.9800 . ?
C7 H7C 0.9800 . ?
C8 H8A 0.9800 . ?
C8 H8B 0.9800 . ?
C8 H8C 0.9800 . ?
C9 H9A 0.9800 . ?
C9 H9B 0.9800 . ?
C9 H9C 0.9800 . ?
C10 C11 1.5127(19) . ?
C10 H10A 0.9900 . ?
C10 H10B 0.9900 . ?
C11 C12 1.4274(18) . ?
C12 C13 1.3747(19) . ?
C12 H12A 0.9500 . ?
C13 C14 1.4746(18) . ?
C14 C15 1.403(2) . ?
C14 C19 1.403(2) . ?
C15 C16 1.393(2) . ?
C15 H15A 0.9500 . ?
C16 C17 1.390(2) . ?
C16 H16A 0.9500 . ?
C17 C18 1.393(2) . ?
C17 H17A 0.9500 . ?
C18 C19 1.3945(19) . ?
C18 H18A 0.9500 . ?
C19 H19A 0.9500 . ?

loop_
_geom_hbond_atom_site_label_D
_geom_hbond_atom_site_label_H
_geom_hbond_atom_site_label_A
_geom_hbond_distance_DH
_geom_hbond_distance_HA
_geom_hbond_distance_DA
_geom_hbond_angle_DHA
_geom_hbond_site_symmetry_A
O2 H2O O1 0.75(2) 1.86(3) 2.5413(15) 151(3) .
O2 H2O O1 0.75(2) 2.42(2) 2.8838(15) 121(2) 3_666

loop_
_geom_torsion_atom_site_label_1
_geom_torsion_atom_site_label_2
_geom_torsion_atom_site_label_3
_geom_torsion_atom_site_label_4
_geom_torsion
_geom_torsion_site_symmetry_1
_geom_torsion_site_symmetry_2
_geom_torsion_site_symmetry_3
_geom_torsion_site_symmetry_4
_geom_torsion_publ_flag
C6 C1 C2 C3 2.3(2) . . . . ?
Te C1 C2 C3 179.73(11) . . . . ?
C6 C1 C2 C7 -176.28(14) . . . . ?
Te C1 C2 C7 1.1(2) . . . . ?
C1 C2 C3 C4 -1.7(2) . . . . ?
C7 C2 C3 C4 176.99(14) . . . . ?
C2 C3 C4 C5 -0.1(2) . . . . ?
C2 C3 C4 C8 179.85(15) . . . . ?
C3 C4 C5 C6 1.4(2) . . . . ?
C8 C4 C5 C6 -178.55(15) . . . . ?
C4 C5 C6 C1 -0.8(2) . . . . ?
C4 C5 C6 C9 179.23(14) . . . . ?
C2 C1 C6 C5 -1.1(2) . . . . ?
Te C1 C6 C5 -178.83(11) . . . . ?
C2 C1 C6 C9 178.84(14) . . . . ?
Te C1 C6 C9 1.13(17) . . . . ?
Te C10 C11 O1 8.40(17) . . . . ?
Te C10 C11 C12 -173.34(11) . . . . ?
O1 C11 C12 C13 1.4(2) . . . . ?
C10 C11 C12 C13 -176.81(14) . . . . ?
C11 C12 C13 O2 -1.6(2) . . . . ?
C11 C12 C13 C14 177.74(14) . . . . ?
O2 C13 C14 C15 -10.0(2) . . . . ?
C12 C13 C14 C15 170.61(15) . . . . ?
O2 C13 C14 C19 169.68(14) . . . . ?
C12 C13 C14 C19 -9.7(2) . . . . ?
C19 C14 C15 C16 -0.5(2) . . . . ?
C13 C14 C15 C16 179.15(14) . . . . ?
C14 C15 C16 C17 0.4(2) . . . . ?
C15 C16 C17 C18 0.0(2) . . . . ?
C16 C17 C18 C19 -0.2(2) . . . . ?
C17 C18 C19 C14 0.1(2) . . . . ?
C15 C14 C19 C18 0.3(2) . . . . ?
C13 C14 C19 C18 -179.38(14) . . . . ?
